data_7041603
loop_
_publ_author_name
'Milutinovi\'c, Milan M'
'Elmroth, Sofi K. C.'
'Davidovi\'c, Goran'
'Rilak, Ana'
'Klisuri\'c, Olivera R'
'Bratsos, Ioannis'
'Bugar\<ci\'c, \<Zivadin D'

_publ_section_title
;
 Kinetic and mechanistic study on the reactions of ruthenium(ii)
 chlorophenyl terpyridine complexes with nucleobases, oligonucleotides and
 DNA.
;
_journal_issue 7
_journal_name_full 'Dalton transactions (Cambridge, England : 2003)'
_journal_page_first 2360
_journal_page_last 2369
_journal_paper_doi 10.1039/c6dt04254f
_journal_volume 46
_journal_year 2017
_chemical_formula_sum 'C31 H22 Cl3 N5 O0 Ru'
_chemical_formula_weight 671.95
_space_group_crystal_system triclinic
_space_group_IT_number 2
_space_group_name_Hall '-P 1'
_space_group_name_H-M_alt 'P -1'
_symmetry_space_group_name_Hall '-P 1'
_symmetry_space_group_name_H-M 'P -1'
_atom_sites_solution_hydrogens geom
_audit_creation_method SHELXL-2014/6
_audit_update_record
;
2016-10-20 deposited with the CCDC.
2016-12-30 downloaded from the CCDC.
;
_cell_angle_alpha 80.307(3)
_cell_angle_beta 84.555(4)
_cell_angle_gamma 69.904(4)
_cell_formula_units_Z 2
_cell_length_a 10.6319(6)
_cell_length_b 11.2402(5)
_cell_length_c 14.0886(5)
_cell_measurement_reflns_used 4744
_cell_measurement_temperature 293(2)
_cell_measurement_theta_max 28.2120
_cell_measurement_theta_min 3.2710
_cell_volume 1557.33(13)
_computing_cell_refinement 'CrysAlisPro 1.171.38.41 (Rigaku OD, 2015)'
_computing_data_collection 'CrysAlisPro 1.171.38.41 (Rigaku OD, 2015)'
_computing_data_reduction 'CrysAlisPro 1.171.38.41 (Rigaku OD, 2015)'
_computing_structure_refinement 'SHELXL-2014/6 (Sheldrick, 2014)'
_computing_structure_solution 'Sheldrick GM (2015) Acta Crystallogr A 71:3--8'
_diffrn_ambient_temperature 293(2)
_diffrn_detector_area_resol_mean 16.3280
_diffrn_measured_fraction_theta_full 0.998
_diffrn_measured_fraction_theta_max 0.850
_diffrn_measurement_device_type 'Xcalibur, Sapphire3, Gemini'
_diffrn_measurement_method '\w scans'
_diffrn_radiation_type MoK\a
_diffrn_radiation_wavelength 0.71073
_diffrn_reflns_av_R_equivalents 0.0366
_diffrn_reflns_av_unetI/netI 0.0785
_diffrn_reflns_Laue_measured_fraction_full 0.998
_diffrn_reflns_Laue_measured_fraction_max 0.850
_diffrn_reflns_limit_h_max 13
_diffrn_reflns_limit_h_min -11
_diffrn_reflns_limit_k_max 15
_diffrn_reflns_limit_k_min -15
_diffrn_reflns_limit_l_max 17
_diffrn_reflns_limit_l_min -19
_diffrn_reflns_number 11955
_diffrn_reflns_point_group_measured_fraction_full 0.998
_diffrn_reflns_point_group_measured_fraction_max 0.850
_diffrn_reflns_theta_full 25.242
_diffrn_reflns_theta_max 29.037
_diffrn_reflns_theta_min 2.466
_diffrn_source 'fine-focus sealed X-ray tube'
_exptl_absorpt_coefficient_mu 0.789
_exptl_absorpt_correction_T_max 0.936
_exptl_absorpt_correction_T_min 0.867
_exptl_absorpt_correction_type analytical
_exptl_absorpt_process_details
;
CrysAlisPro 1.171.38.41 (Rigaku Oxford Diffraction, 2015)
Analytical numeric absorption correction using a multifaceted crystal
            model based on expressions derived by R.C. Clark & J.S. Reid.
(Clark, R. C. & Reid, J. S. (1995). Acta Cryst. A51, 887-897)
Empirical absorption correction using spherical harmonics,
 implemented in SCALE3 ABSPACK scaling algorithm.
;
_exptl_crystal_colour green
_exptl_crystal_density_diffrn 1.433
_exptl_crystal_description prism
_exptl_crystal_F_000 676
_exptl_crystal_size_max 0.229
_exptl_crystal_size_mid 0.190
_exptl_crystal_size_min 0.103
_refine_diff_density_max 1.136
_refine_diff_density_min -0.448
_refine_diff_density_rms 0.090
_refine_ls_extinction_method none
_refine_ls_goodness_of_fit_ref 0.935
_refine_ls_hydrogen_treatment constr
_refine_ls_matrix_type full
_refine_ls_number_parameters 361
_refine_ls_number_reflns 7064
_refine_ls_number_restraints 0
_refine_ls_restrained_S_all 0.935
_refine_ls_R_factor_all 0.0751
_refine_ls_R_factor_gt 0.0472
_refine_ls_shift/su_max 0.001
_refine_ls_shift/su_mean 0.000
_refine_ls_structure_factor_coef Fsqd
_refine_ls_weighting_details 'w=1/[\s^2^(Fo^2^)+(0.0457P)^2^] where P=(Fo^2^+2Fc^2^)/3'
_refine_ls_weighting_scheme calc
_refine_ls_wR_factor_gt 0.0915
_refine_ls_wR_factor_ref 0.0994
_reflns_Friedel_coverage 0.000
_reflns_number_gt 5093
_reflns_number_total 7064
_reflns_threshold_expression 'I > 2\s(I)'
_cod_data_source_file c6dt04254f2.cif
_cod_data_source_block shelx
_cod_depositor_comments 'Adding full bibliography for 7041603.cif.'
_cod_database_code 7041603
_shelx_space_group_comment
;
The symmetry employed for this shelxl refinement is uniquely defined
by the following loop, which should always be used as a source of
symmetry information in preference to the above space-group names.
They are only intended as comments.
;
_oxdiff_exptl_absorpt_empirical_full_min 0.955
_oxdiff_exptl_absorpt_empirical_full_max 1.073
_oxdiff_exptl_absorpt_empirical_details
;
Empirical correction (ABSPACK) includes:
- Absorption correction using spherical harmonics
- Frame scaling
;
_platon_squeeze_void_probe_radius 1.20
_shelxl_version_number 2014/6

loop_
_space_group_symop_operation_xyz
'x, y, z'
'-x, -y, -z'

loop_
_atom_site_label
_atom_site_type_symbol
_atom_site_fract_x
_atom_site_fract_y
_atom_site_fract_z
_atom_site_U_iso_or_equiv
_atom_site_adp_type
_atom_site_occupancy
_atom_site_site_symmetry_order
_atom_site_calc_flag
_atom_site_refinement_flags_posn
_atom_site_refinement_flags_adp
Ru1 Ru 0.62483(3) 0.60341(3) 0.72171(2) 0.02683(9) Uani 1 1 d . .
Cl1 Cl 0.39774(9) 0.60353(9) 0.72728(6) 0.0355(2) Uani 1 1 d . .
Cl3 Cl 1.04024(13) 0.97857(12) 0.82660(8) 0.0640(3) Uani 1 1 d . .
Cl2 Cl 0.91846(12) -0.27216(11) 0.42003(10) 0.0682(4) Uani 1 1 d . .
N2 N 0.6843(3) 0.4441(3) 0.66601(19) 0.0264(6) Uani 1 1 d . .
N4 N 0.5739(3) 0.7734(3) 0.7804(2) 0.0323(7) Uani 1 1 d . .
N1 N 0.6104(3) 0.6755(3) 0.5758(2) 0.0290(7) Uani 1 1 d . .
N3 N 0.6645(3) 0.4698(3) 0.84472(19) 0.0310(7) Uani 1 1 d . .
N5 N 0.8086(3) 0.6169(3) 0.7335(2) 0.0334(7) Uani 1 1 d . .
C5 C 0.6386(3) 0.5827(3) 0.5186(2) 0.0278(8) Uani 1 1 d . .
C6 C 0.6824(3) 0.4508(3) 0.5683(2) 0.0278(8) Uani 1 1 d . .
C10 C 0.7197(3) 0.3313(3) 0.7238(2) 0.0301(8) Uani 1 1 d . .
C7 C 0.7201(3) 0.3388(3) 0.5280(2) 0.0278(8) Uani 1 1 d . .
H7 H 0.7198 0.3433 0.4615 0.033 Uiso 1 1 calc R U
C4 C 0.6255(4) 0.6139(3) 0.4196(2) 0.0327(8) Uani 1 1 d . .
H4 H 0.6445 0.5496 0.3813 0.039 Uiso 1 1 calc R U
C26 C 0.7989(3) 0.0984(3) 0.5443(2) 0.0299(8) Uani 1 1 d . .
C11 C 0.7130(3) 0.3451(4) 0.8267(2) 0.0316(8) Uani 1 1 d . .
C9 C 0.7583(4) 0.2178(3) 0.6855(2) 0.0328(8) Uani 1 1 d . .
H9 H 0.7842 0.1399 0.7260 0.039 Uiso 1 1 calc R U
C8 C 0.7584(3) 0.2200(3) 0.5852(2) 0.0290(8) Uani 1 1 d . .
C3 C 0.5846(4) 0.7398(4) 0.3785(3) 0.0422(10) Uani 1 1 d . .
H3 H 0.5744 0.7618 0.3124 0.051 Uiso 1 1 calc R U
C20 C 0.6798(4) 0.8036(4) 0.8020(3) 0.0346(9) Uani 1 1 d . .
C21 C 0.8105(4) 0.7132(4) 0.7785(3) 0.0349(9) Uani 1 1 d . .
C1 C 0.5716(4) 0.7973(4) 0.5337(3) 0.0388(9) Uani 1 1 d . .
H1 H 0.5522 0.8612 0.5725 0.047 Uiso 1 1 calc R U
C27 C 0.7696(4) 0.0968(4) 0.4501(3) 0.0395(9) Uani 1 1 d . .
H27 H 0.7244 0.1735 0.4125 0.047 Uiso 1 1 calc R U
C15 C 0.6553(4) 0.4887(4) 0.9366(3) 0.0412(10) Uani 1 1 d . .
H1A H 0.6211 0.5722 0.9505 0.049 Uiso 1 1 calc R U
C29 C 0.8731(4) -0.1282(4) 0.4661(3) 0.0406(10) Uani 1 1 d . .
C16 C 0.4501(4) 0.8527(4) 0.7986(3) 0.0430(10) Uani 1 1 d . .
H16 H 0.3770 0.8317 0.7851 0.052 Uiso 1 1 calc R U
C2 C 0.5590(4) 0.8328(4) 0.4362(3) 0.0430(10) Uani 1 1 d . .
H2 H 0.5334 0.9187 0.4096 0.052 Uiso 1 1 calc R U
C12 C 0.7541(4) 0.2442(4) 0.8993(3) 0.0458(10) Uani 1 1 d . .
H13 H 0.7885 0.1608 0.8852 0.055 Uiso 1 1 calc R U
C31 C 0.8701(4) -0.0175(4) 0.5965(3) 0.0440(10) Uani 1 1 d . .
H31 H 0.8945 -0.0193 0.6585 0.053 Uiso 1 1 calc R U
C25 C 0.9247(4) 0.5323(4) 0.7078(3) 0.0503(11) Uani 1 1 d . .
H25 H 0.9231 0.4666 0.6761 0.060 Uiso 1 1 calc R U
C22 C 0.9314(4) 0.7232(5) 0.7988(3) 0.0500(11) Uani 1 1 d . .
H22 H 0.9319 0.7896 0.8300 0.060 Uiso 1 1 calc R U
C24 C 1.0467(4) 0.5389(5) 0.7264(4) 0.0651(14) Uani 1 1 d . .
H24 H 1.1258 0.4784 0.7076 0.078 Uiso 1 1 calc R U
C28 C 0.8061(4) -0.0159(4) 0.4114(3) 0.0471(11) Uani 1 1 d . .
H28 H 0.7852 -0.0151 0.3486 0.057 Uiso 1 1 calc R U
C30 C 0.9057(4) -0.1304(4) 0.5584(3) 0.0487(11) Uani 1 1 d . .
H30 H 0.9517 -0.2076 0.5951 0.058 Uiso 1 1 calc R U
C23 C 1.0505(4) 0.6350(5) 0.7727(3) 0.0612(13) Uani 1 1 d . .
H23 H 1.1319 0.6406 0.7863 0.073 Uiso 1 1 calc R U
C17 C 0.4269(5) 0.9635(4) 0.8365(3) 0.0570(13) Uani 1 1 d . .
H17 H 0.3398 1.0172 0.8470 0.068 Uiso 1 1 calc R U
C19 C 0.6606(5) 0.9137(4) 0.8417(3) 0.0539(12) Uani 1 1 d . .
H19 H 0.7339 0.9332 0.8568 0.065 Uiso 1 1 calc R U
C13 C 0.7442(4) 0.2668(4) 0.9939(3) 0.0531(12) Uani 1 1 d . .
H14 H 0.7710 0.1994 1.0441 0.064 Uiso 1 1 calc R U
C14 C 0.6942(4) 0.3904(5) 1.0114(3) 0.0530(12) Uani 1 1 d . .
H15 H 0.6864 0.4081 1.0743 0.064 Uiso 1 1 calc R U
C18 C 0.5332(5) 0.9936(4) 0.8585(4) 0.0652(14) Uani 1 1 d . .
H18 H 0.5193 1.0679 0.8848 0.078 Uiso 1 1 calc R U

loop_
_atom_site_aniso_label
_atom_site_aniso_U_11
_atom_site_aniso_U_22
_atom_site_aniso_U_33
_atom_site_aniso_U_23
_atom_site_aniso_U_13
_atom_site_aniso_U_12
Ru1 0.02600(15) 0.02799(16) 0.02751(15) -0.00968(12) -0.00096(11) -0.00769(12)
Cl1 0.0304(5) 0.0473(6) 0.0332(5) -0.0098(4) -0.0013(4) -0.0166(4)
Cl3 0.0814(9) 0.0608(8) 0.0465(6) -0.0107(6) -0.0134(6) -0.0156(7)
Cl2 0.0558(7) 0.0524(7) 0.1068(10) -0.0520(8) 0.0093(7) -0.0156(6)
N2 0.0263(15) 0.0260(16) 0.0271(15) -0.0071(13) 0.0004(12) -0.0079(13)
N4 0.0336(17) 0.0301(17) 0.0361(17) -0.0146(14) 0.0005(14) -0.0100(14)
N1 0.0272(15) 0.0294(17) 0.0326(16) -0.0113(14) 0.0029(13) -0.0100(13)
N3 0.0297(16) 0.0399(18) 0.0255(15) -0.0134(14) -0.0024(12) -0.0098(14)
N5 0.0332(17) 0.0337(18) 0.0353(17) -0.0107(14) -0.0002(14) -0.0114(14)
C5 0.0245(17) 0.0276(19) 0.0341(19) -0.0095(16) 0.0030(15) -0.0112(15)
C6 0.0249(18) 0.033(2) 0.0269(18) -0.0068(16) 0.0021(14) -0.0118(15)
C10 0.0308(19) 0.032(2) 0.0252(18) -0.0046(16) 0.0030(15) -0.0083(16)
C7 0.0314(19) 0.031(2) 0.0213(17) -0.0046(15) -0.0018(14) -0.0104(16)
C4 0.038(2) 0.034(2) 0.0292(19) -0.0087(17) 0.0007(16) -0.0143(17)
C26 0.0302(19) 0.029(2) 0.0346(19) -0.0108(16) 0.0037(16) -0.0128(16)
C11 0.0286(19) 0.037(2) 0.0283(18) -0.0062(17) -0.0028(15) -0.0091(17)
C9 0.038(2) 0.027(2) 0.0305(19) -0.0013(16) -0.0044(16) -0.0072(17)
C8 0.0278(18) 0.032(2) 0.0296(18) -0.0090(16) 0.0014(15) -0.0111(16)
C3 0.046(2) 0.042(2) 0.034(2) 0.0051(19) -0.0027(18) -0.014(2)
C20 0.040(2) 0.035(2) 0.034(2) -0.0074(17) -0.0033(17) -0.0175(18)
C21 0.034(2) 0.039(2) 0.034(2) -0.0072(18) 0.0000(16) -0.0155(18)
C1 0.042(2) 0.028(2) 0.049(2) -0.0130(19) 0.0036(19) -0.0126(18)
C27 0.047(2) 0.031(2) 0.039(2) -0.0095(18) -0.0060(18) -0.0075(18)
C15 0.036(2) 0.049(3) 0.034(2) -0.016(2) -0.0018(17) -0.0028(19)
C29 0.034(2) 0.036(2) 0.059(3) -0.026(2) 0.009(2) -0.0137(18)
C16 0.034(2) 0.039(2) 0.054(3) -0.015(2) -0.0009(19) -0.0072(19)
C2 0.055(3) 0.025(2) 0.045(2) 0.0013(19) -0.003(2) -0.0113(19)
C12 0.055(3) 0.040(2) 0.032(2) -0.0016(19) -0.0054(19) -0.002(2)
C31 0.059(3) 0.034(2) 0.037(2) -0.0092(19) -0.0026(19) -0.011(2)
C25 0.036(2) 0.055(3) 0.064(3) -0.026(2) 0.006(2) -0.014(2)
C22 0.050(3) 0.062(3) 0.049(3) -0.011(2) -0.007(2) -0.030(2)
C24 0.033(2) 0.072(4) 0.083(4) -0.016(3) 0.009(2) -0.010(2)
C28 0.051(3) 0.054(3) 0.043(2) -0.024(2) 0.000(2) -0.017(2)
C30 0.058(3) 0.030(2) 0.054(3) -0.005(2) 0.003(2) -0.011(2)
C23 0.034(2) 0.088(4) 0.070(3) -0.012(3) -0.007(2) -0.030(3)
C17 0.052(3) 0.046(3) 0.068(3) -0.030(2) 0.010(2) -0.004(2)
C19 0.058(3) 0.046(3) 0.068(3) -0.023(2) -0.007(2) -0.022(2)
C13 0.060(3) 0.057(3) 0.029(2) 0.001(2) -0.005(2) -0.005(2)
C14 0.057(3) 0.066(3) 0.025(2) -0.014(2) -0.0023(19) -0.003(2)
C18 0.079(4) 0.047(3) 0.075(3) -0.034(3) -0.001(3) -0.015(3)

loop_
_atom_type_symbol
_atom_type_description
_atom_type_scat_dispersion_real
_atom_type_scat_dispersion_imag
_atom_type_scat_source
C C 0.0033 0.0016 'International Tables Vol C Tables 4.2.6.8 and 6.1.1.4'
H H 0.0000 0.0000 'International Tables Vol C Tables 4.2.6.8 and 6.1.1.4'
N N 0.0061 0.0033 'International Tables Vol C Tables 4.2.6.8 and 6.1.1.4'
O O 0.0106 0.0060 'International Tables Vol C Tables 4.2.6.8 and 6.1.1.4'
Cl Cl 0.1484 0.1585 'International Tables Vol C Tables 4.2.6.8 and 6.1.1.4'
Ru Ru -1.2594 0.8363 'International Tables Vol C Tables 4.2.6.8 and 6.1.1.4'

loop_
_exptl_crystal_face_index_h
_exptl_crystal_face_index_k
_exptl_crystal_face_index_l
_exptl_crystal_face_perp_dist
5 0 -4 0.0631
-5 0 4 0.0511
1 1 0 0.0982
1 5 0 0.0872
0 0 -1 0.0521
0 0 1 0.0512
-2 -5 -3 0.1090
-5 -5 -2 0.1052
-13 2 -5 0.0826
4 -12 -6 0.1100
-10 -13 4 0.0945

loop_
_geom_angle_atom_site_label_1
_geom_angle_atom_site_label_2
_geom_angle_atom_site_label_3
_geom_angle
N2 Ru1 N5 97.83(11)
N2 Ru1 N3 79.16(11)
N5 Ru1 N3 86.88(12)
N2 Ru1 N1 79.55(11)
N5 Ru1 N1 95.40(11)
N3 Ru1 N1 158.70(10)
N2 Ru1 N4 176.36(11)
N5 Ru1 N4 78.55(11)
N3 Ru1 N4 100.93(11)
N1 Ru1 N4 100.27(11)
N2 Ru1 Cl1 89.30(8)
N5 Ru1 Cl1 171.83(8)
N3 Ru1 Cl1 90.58(8)
N1 Ru1 Cl1 89.78(8)
N4 Ru1 Cl1 94.33(8)
C10 N2 C6 121.3(3)
C10 N2 Ru1 119.9(2)
C6 N2 Ru1 118.7(2)
C16 N4 C20 118.3(3)
C16 N4 Ru1 127.0(2)
C20 N4 Ru1 114.7(2)
C1 N1 C5 118.0(3)
C1 N1 Ru1 128.8(2)
C5 N1 Ru1 113.1(2)
C15 N3 C11 117.2(3)
C15 N3 Ru1 129.0(3)
C11 N3 Ru1 113.7(2)
C25 N5 C21 119.1(3)
C25 N5 Ru1 124.8(2)
C21 N5 Ru1 115.9(2)
N1 C5 C4 121.0(3)
N1 C5 C6 115.7(3)
C4 C5 C6 123.3(3)
N2 C6 C7 119.4(3)
N2 C6 C5 112.7(3)
C7 C6 C5 127.9(3)
N2 C10 C9 120.5(3)
N2 C10 C11 112.8(3)
C9 C10 C11 126.7(3)
C6 C7 C8 121.1(3)
C6 C7 H7 119.4
C8 C7 H7 119.4
C3 C4 C5 119.7(3)
C3 C4 H4 120.1
C5 C4 H4 120.1
C31 C26 C27 117.1(3)
C31 C26 C8 121.8(3)
C27 C26 C8 121.1(3)
C12 C11 N3 121.7(3)
C12 C11 C10 124.0(3)
N3 C11 C10 114.3(3)
C10 C9 C8 120.2(3)
C10 C9 H9 119.9
C8 C9 H9 119.9
C7 C8 C9 117.5(3)
C7 C8 C26 122.4(3)
C9 C8 C26 120.1(3)
C4 C3 C2 119.1(4)
C4 C3 H3 120.4
C2 C3 H3 120.4
N4 C20 C19 120.8(4)
N4 C20 C21 114.6(3)
C19 C20 C21 124.6(3)
N5 C21 C22 120.5(3)
N5 C21 C20 115.8(3)
C22 C21 C20 123.7(3)
N1 C1 C2 123.2(3)
N1 C1 H1 118.4
C2 C1 H1 118.4
C28 C27 C26 121.6(4)
C28 C27 H27 119.2
C26 C27 H27 119.2
N3 C15 C14 122.9(4)
N3 C15 H1A 118.6
C14 C15 H1A 118.6
C28 C29 C30 120.8(3)
C28 C29 Cl2 120.5(3)
C30 C29 Cl2 118.7(3)
N4 C16 C17 122.6(4)
N4 C16 H16 118.7
C17 C16 H16 118.7
C3 C2 C1 119.0(4)
C3 C2 H2 120.5
C1 C2 H2 120.5
C11 C12 C13 119.7(4)
C11 C12 H13 120.1
C13 C12 H13 120.1
C30 C31 C26 121.4(4)
C30 C31 H31 119.3
C26 C31 H31 119.3
N5 C25 C24 122.3(4)
N5 C25 H25 118.8
C24 C25 H25 118.8
C23 C22 C21 120.1(4)
C23 C22 H22 120.0
C21 C22 H22 120.0
C23 C24 C25 119.4(4)
C23 C24 H24 120.3
C25 C24 H24 120.3
C29 C28 C27 119.3(4)
C29 C28 H28 120.3
C27 C28 H28 120.3
C29 C30 C31 119.7(4)
C29 C30 H30 120.2
C31 C30 H30 120.2
C24 C23 C22 118.7(4)
C24 C23 H23 120.7
C22 C23 H23 120.7
C18 C17 C16 119.1(4)
C18 C17 H17 120.4
C16 C17 H17 120.4
C18 C19 C20 119.7(4)
C18 C19 H19 120.2
C20 C19 H19 120.2
C14 C13 C12 118.3(4)
C14 C13 H14 120.9
C12 C13 H14 120.9
C13 C14 C15 120.2(4)
C13 C14 H15 119.9
C15 C14 H15 119.9
C17 C18 C19 119.5(4)
C17 C18 H18 120.3
C19 C18 H18 120.3

loop_
_geom_bond_atom_site_label_1
_geom_bond_atom_site_label_2
_geom_bond_distance
Ru1 N2 1.956(3)
Ru1 N5 2.035(3)
Ru1 N3 2.065(3)
Ru1 N1 2.078(3)
Ru1 N4 2.089(3)
Ru1 Cl1 2.4078(9)
Cl2 C29 1.740(3)
N2 C10 1.339(4)
N2 C6 1.368(4)
N4 C16 1.341(4)
N4 C20 1.355(4)
N1 C1 1.335(5)
N1 C5 1.360(4)
N3 C15 1.337(4)
N3 C11 1.376(4)
N5 C25 1.336(5)
N5 C21 1.349(4)
C5 C4 1.388(5)
C5 C6 1.464(5)
C6 C7 1.384(4)
C10 C9 1.384(4)
C10 C11 1.477(5)
C7 C8 1.387(5)
C7 H7 0.9300
C4 C3 1.370(5)
C4 H4 0.9300
C26 C31 1.384(5)
C26 C27 1.396(5)
C26 C8 1.483(4)
C11 C12 1.371(5)
C9 C8 1.408(5)
C9 H9 0.9300
C3 C2 1.370(5)
C3 H3 0.9300
C20 C19 1.388(5)
C20 C21 1.459(5)
C21 C22 1.388(5)
C1 C2 1.370(5)
C1 H1 0.9300
C27 C28 1.381(5)
C27 H27 0.9300
C15 C14 1.370(6)
C15 H1A 0.9300
C29 C28 1.361(6)
C29 C30 1.371(6)
C16 C17 1.373(5)
C16 H16 0.9300
C2 H2 0.9300
C12 C13 1.385(5)
C12 H13 0.9300
C31 C30 1.379(5)
C31 H31 0.9300
C25 C24 1.375(6)
C25 H25 0.9300
C22 C23 1.376(6)
C22 H22 0.9300
C24 C23 1.366(6)
C24 H24 0.9300
C28 H28 0.9300
C30 H30 0.9300
C23 H23 0.9300
C17 C18 1.361(6)
C17 H17 0.9300
C19 C18 1.368(6)
C19 H19 0.9300
C13 C14 1.363(6)
C13 H14 0.9300
C14 H15 0.9300
C18 H18 0.9300

loop_
_geom_torsion_atom_site_label_1
_geom_torsion_atom_site_label_2
_geom_torsion_atom_site_label_3
_geom_torsion_atom_site_label_4
_geom_torsion
C1 N1 C5 C4 -0.9(5)
Ru1 N1 C5 C4 175.8(2)
C1 N1 C5 C6 179.2(3)
Ru1 N1 C5 C6 -4.1(3)
C10 N2 C6 C7 -1.2(5)
Ru1 N2 C6 C7 -178.0(2)
C10 N2 C6 C5 179.0(3)
Ru1 N2 C6 C5 2.1(4)
N1 C5 C6 N2 1.5(4)
C4 C5 C6 N2 -178.4(3)
N1 C5 C6 C7 -178.4(3)
C4 C5 C6 C7 1.7(5)
C6 N2 C10 C9 1.4(5)
Ru1 N2 C10 C9 178.1(2)
C6 N2 C10 C11 -179.1(3)
Ru1 N2 C10 C11 -2.3(4)
N2 C6 C7 C8 0.7(5)
C5 C6 C7 C8 -179.4(3)
N1 C5 C4 C3 0.5(5)
C6 C5 C4 C3 -179.6(3)
C15 N3 C11 C12 -1.8(5)
Ru1 N3 C11 C12 175.1(3)
C15 N3 C11 C10 179.7(3)
Ru1 N3 C11 C10 -3.4(4)
N2 C10 C11 C12 -174.7(3)
C9 C10 C11 C12 4.8(6)
N2 C10 C11 N3 3.7(4)
C9 C10 C11 N3 -176.8(3)
N2 C10 C9 C8 -1.1(5)
C11 C10 C9 C8 179.4(3)
C6 C7 C8 C9 -0.4(5)
C6 C7 C8 C26 179.8(3)
C10 C9 C8 C7 0.6(5)
C10 C9 C8 C26 -179.6(3)
C31 C26 C8 C7 162.3(3)
C27 C26 C8 C7 -15.9(5)
C31 C26 C8 C9 -17.5(5)
C27 C26 C8 C9 164.3(3)
C5 C4 C3 C2 0.9(6)
C16 N4 C20 C19 -0.2(6)
Ru1 N4 C20 C19 -179.8(3)
C16 N4 C20 C21 -179.2(3)
Ru1 N4 C20 C21 1.3(4)
C25 N5 C21 C22 -0.9(6)
Ru1 N5 C21 C22 173.6(3)
C25 N5 C21 C20 178.4(4)
Ru1 N5 C21 C20 -7.1(4)
N4 C20 C21 N5 3.8(5)
C19 C20 C21 N5 -175.1(4)
N4 C20 C21 C22 -177.0(4)
C19 C20 C21 C22 4.1(6)
C5 N1 C1 C2 0.0(5)
Ru1 N1 C1 C2 -176.2(3)
C31 C26 C27 C28 2.1(5)
C8 C26 C27 C28 -179.6(3)
C11 N3 C15 C14 1.2(5)
Ru1 N3 C15 C14 -175.1(3)
C20 N4 C16 C17 1.2(6)
Ru1 N4 C16 C17 -179.3(3)
C4 C3 C2 C1 -1.7(6)
N1 C1 C2 C3 1.3(6)
N3 C11 C12 C13 1.5(6)
C10 C11 C12 C13 179.8(4)
C27 C26 C31 C30 -2.6(6)
C8 C26 C31 C30 179.1(3)
C21 N5 C25 C24 0.8(6)
Ru1 N5 C25 C24 -173.2(4)
N5 C21 C22 C23 0.3(6)
C20 C21 C22 C23 -178.9(4)
N5 C25 C24 C23 -0.1(8)
C30 C29 C28 C27 -0.7(6)
Cl2 C29 C28 C27 179.1(3)
C26 C27 C28 C29 -0.4(6)
C28 C29 C30 C31 0.2(6)
Cl2 C29 C30 C31 -179.7(3)
C26 C31 C30 C29 1.6(6)
C25 C24 C23 C22 -0.5(8)
C21 C22 C23 C24 0.4(7)
N4 C16 C17 C18 -1.4(7)
N4 C20 C19 C18 -0.6(7)
C21 C20 C19 C18 178.3(4)
C11 C12 C13 C14 -0.5(6)
C12 C13 C14 C15 -0.1(7)
N3 C15 C14 C13 -0.3(7)
C16 C17 C18 C19 0.6(8)
C20 C19 C18 C17 0.4(8)

loop_
_platon_squeeze_void_nr
_platon_squeeze_void_average_x
_platon_squeeze_void_average_y
_platon_squeeze_void_average_z
_platon_squeeze_void_volume
_platon_squeeze_void_count_electrons
_platon_squeeze_void_content
1 0.000 0.500 1.000 237 58 ' '

loop_
_exptl_oxdiff_crystal_face_indexfrac_h
_exptl_oxdiff_crystal_face_indexfrac_k
_exptl_oxdiff_crystal_face_indexfrac_l
_exptl_oxdiff_crystal_face_x
_exptl_oxdiff_crystal_face_y
_exptl_oxdiff_crystal_face_z
5.0000 -0.0000 -4.0000 -0.3662 -0.0497 -0.1935
-5.0000 0.0000 4.0000 0.3662 0.0497 0.1935
1.0000 1.0000 0.0000 -0.0701 -0.0180 0.0348
0.6000 5.0000 0.0000 -0.0672 -0.1965 0.2536
0.0000 0.0000 -1.0000 -0.0111 -0.0427 -0.0258
-0.0000 -0.0000 1.0000 0.0111 0.0427 0.0258
-2.0000 -5.0000 -3.0000 0.1239 0.0344 -0.3056
-5.0000 -5.0000 -2.0000 0.3281 0.0044 -0.2256
-13.0000 2.0000 -5.0000 0.7694 -0.6133 0.2121
4.0000 -12.0000 -6.0000 -0.2554 0.3472 -0.8617
-10.0000 -13.0000 4.0000 0.7622 0.4772 -0.4037
